data_7224144
loop_
_publ_author_name
'You, Zhonglu'
'Liu, Mingyang'
'Wang, Cunfang'
'Sheng, Gui-Hua'
'Zhao, Xinlu'
'Qu, Dan'
'Niu, Fang'

_publ_section_title
;
 Inhibition studies of Helicobacter pylori urease with Schiff base
 copper(II) complexes
;
_journal_name_full 'RSC Adv.'
_journal_paper_doi 10.1039/C6RA00500D
_journal_year 2016
_chemical_formula_sum 'C40 H44 Cu2 N4 O4'
_chemical_formula_weight 771.87
_chemical_name_systematic
; 
 ? 
;
_space_group_IT_number 14
_symmetry_cell_setting monoclinic
_symmetry_space_group_name_Hall '-P 2ybc'
_symmetry_space_group_name_H-M 'P 1 21/c 1'
_atom_sites_solution_hydrogens geom
_atom_sites_solution_primary direct
_atom_sites_solution_secondary difmap
_audit_creation_method SHELXL-97
_audit_update_record
;
2015-08-15 deposited with the CCDC.
2016-02-04 downloaded from the CCDC.
;
_cell_angle_alpha 90.00
_cell_angle_beta 107.360(2)
_cell_angle_gamma 90.00
_cell_formula_units_Z 4
_cell_length_a 24.219(3)
_cell_length_b 10.2396(13)
_cell_length_c 15.6794(19)
_cell_measurement_reflns_used 4666
_cell_measurement_temperature 298(2)
_cell_measurement_theta_max 25.0
_cell_measurement_theta_min 2.4
_cell_volume 3711.3(8)
_computing_structure_refinement 'SHELXL-97 (Sheldrick, 1997)'
_computing_structure_solution 'SHELXS-97 (Sheldrick, 1990)'
_diffrn_ambient_temperature 298(2)
_diffrn_measured_fraction_theta_full 1.000
_diffrn_measured_fraction_theta_max 1.000
_diffrn_radiation_monochromator graphite
_diffrn_radiation_source 'fine-focus sealed tube'
_diffrn_radiation_type MoK\a
_diffrn_radiation_wavelength 0.71073
_diffrn_reflns_av_R_equivalents 0.0302
_diffrn_reflns_av_sigmaI/netI 0.0367
_diffrn_reflns_limit_h_max 28
_diffrn_reflns_limit_h_min -29
_diffrn_reflns_limit_k_max 12
_diffrn_reflns_limit_k_min -12
_diffrn_reflns_limit_l_max 15
_diffrn_reflns_limit_l_min -18
_diffrn_reflns_number 19090
_diffrn_reflns_theta_full 25.50
_diffrn_reflns_theta_max 25.50
_diffrn_reflns_theta_min 0.88
_exptl_absorpt_coefficient_mu 1.192
_exptl_absorpt_correction_T_max 0.7391
_exptl_absorpt_correction_T_min 0.7163
_exptl_absorpt_correction_type multi-scan
_exptl_absorpt_process_details SADABS
_exptl_crystal_colour blue
_exptl_crystal_density_diffrn 1.381
_exptl_crystal_density_method 'not measured'
_exptl_crystal_description block
_exptl_crystal_F_000 1608
_exptl_crystal_size_max 0.30
_exptl_crystal_size_mid 0.30
_exptl_crystal_size_min 0.27
_refine_diff_density_max 0.308
_refine_diff_density_min -0.341
_refine_diff_density_rms 0.043
_refine_ls_extinction_method none
_refine_ls_goodness_of_fit_ref 1.006
_refine_ls_hydrogen_treatment mixed
_refine_ls_matrix_type full
_refine_ls_number_parameters 454
_refine_ls_number_reflns 6919
_refine_ls_number_restraints 0
_refine_ls_restrained_S_all 1.006
_refine_ls_R_factor_all 0.0655
_refine_ls_R_factor_gt 0.0355
_refine_ls_shift/su_max 0.001
_refine_ls_shift/su_mean 0.000
_refine_ls_structure_factor_coef Fsqd
_refine_ls_weighting_details 'calc w=1/[\s^2^(Fo^2^)+(0.0387P)^2^+1.1557P] where P=(Fo^2^+2Fc^2^)/3'
_refine_ls_weighting_scheme calc
_refine_ls_wR_factor_gt 0.0798
_refine_ls_wR_factor_ref 0.0933
_reflns_number_gt 4647
_reflns_number_total 6919
_reflns_threshold_expression >2sigma(I)
_cod_data_source_file c6ra00500d2.cif
_cod_data_source_block 6
_cod_original_sg_symbol_H-M P21/c
_cod_database_code 7224144

loop_
_symmetry_equiv_pos_as_xyz
'x, y, z'
'-x, y+1/2, -z+1/2'
'-x, -y, -z'
'x, -y-1/2, z-1/2'

loop_
_atom_site_label
_atom_site_type_symbol
_atom_site_fract_x
_atom_site_fract_y
_atom_site_fract_z
_atom_site_U_iso_or_equiv
_atom_site_adp_type
_atom_site_occupancy
_atom_site_symmetry_multiplicity
_atom_site_calc_flag
_atom_site_refinement_flags
Cu1 Cu 0.259675(15) -0.21793(3) 0.36803(2) 0.05259(11) Uani 1 1 d .
Cu2 Cu 0.237622(18) 0.23067(3) 0.57886(2) 0.06631(13) Uani 1 1 d .
N1 N 0.20919(10) -0.1017(2) 0.27751(14) 0.0518(5) Uani 1 1 d .
N2 N 0.26157(12) 0.3081(2) 0.48064(15) 0.0600(6) Uani 1 1 d .
N3 N 0.30618(11) -0.2603(2) 0.49122(15) 0.0548(6) Uani 1 1 d .
N4 N 0.21209(14) 0.0859(2) 0.64095(16) 0.0716(8) Uani 1 1 d .
O1 O 0.19918(9) -0.33143(18) 0.37220(14) 0.0670(5) Uani 1 1 d .
O2 O 0.31283(11) 0.2321(2) 0.65927(14) 0.0831(7) Uani 1 1 d .
O3 O 0.32405(8) -0.18457(19) 0.32701(12) 0.0621(5) Uani 1 1 d .
O4 O 0.16420(10) 0.3114(2) 0.54144(14) 0.0742(6) Uani 1 1 d .
C1 C 0.12027(12) -0.2265(3) 0.26213(18) 0.0532(7) Uani 1 1 d .
C2 C 0.14420(13) -0.3237(3) 0.3270(2) 0.0556(7) Uani 1 1 d .
C3 C 0.10552(14) -0.4160(3) 0.3439(2) 0.0682(8) Uani 1 1 d .
H3 H 0.1199 -0.4816 0.3856 0.082 Uiso 1 1 calc R
C4 C 0.04749(14) -0.4118(3) 0.3005(2) 0.0730(9) Uani 1 1 d .
H4 H 0.0236 -0.4752 0.3133 0.088 Uiso 1 1 calc R
C5 C 0.02272(13) -0.3151(3) 0.2373(2) 0.0685(8) Uani 1 1 d .
C6 C 0.06013(13) -0.2262(3) 0.2191(2) 0.0650(8) Uani 1 1 d .
H6 H 0.0450 -0.1624 0.1762 0.078 Uiso 1 1 calc R
C7 C 0.15482(13) -0.1221(3) 0.24207(18) 0.0570(7) Uani 1 1 d .
H7 H 0.1353 -0.0630 0.1984 0.068 Uiso 1 1 calc R
C8 C 0.23518(13) 0.0136(3) 0.24761(19) 0.0605(7) Uani 1 1 d .
H8A H 0.2072 0.0515 0.1959 0.073 Uiso 1 1 calc R
H8B H 0.2683 -0.0141 0.2296 0.073 Uiso 1 1 calc R
C9 C 0.25456(13) 0.1184(3) 0.3212(2) 0.0646(8) Uani 1 1 d .
H9A H 0.2807 0.0786 0.3741 0.078 Uiso 1 1 calc R
H9B H 0.2758 0.1858 0.3009 0.078 Uiso 1 1 calc R
C10 C 0.20548(13) 0.1805(3) 0.3458(2) 0.0679(8) Uani 1 1 d .
H10A H 0.1934 0.1220 0.3855 0.081 Uiso 1 1 calc R
H10B H 0.1731 0.1902 0.2920 0.081 Uiso 1 1 calc R
C11 C 0.21899(14) 0.3136(3) 0.39097(19) 0.0659(8) Uani 1 1 d .
H11A H 0.2337 0.3707 0.3534 0.079 Uiso 1 1 calc R
H11B H 0.1834 0.3516 0.3960 0.079 Uiso 1 1 calc R
C12 C 0.31071(15) 0.3645(3) 0.4927(2) 0.0637(8) Uani 1 1 d .
H12 H 0.3160 0.4079 0.4436 0.076 Uiso 1 1 calc R
C13 C 0.35855(15) 0.3682(3) 0.5735(2) 0.0642(8) Uani 1 1 d .
C14 C 0.35744(17) 0.2993(3) 0.6516(2) 0.0718(9) Uani 1 1 d .
C15 C 0.40850(19) 0.3026(4) 0.7244(2) 0.0869(11) Uani 1 1 d .
H15 H 0.4091 0.2599 0.7770 0.104 Uiso 1 1 calc R
C16 C 0.45693(18) 0.3665(4) 0.7200(3) 0.0893(11) Uani 1 1 d .
H16 H 0.4897 0.3650 0.7695 0.107 Uiso 1 1 calc R
C17 C 0.45908(17) 0.4343(3) 0.6434(3) 0.0794(10) Uani 1 1 d .
C18 C 0.40943(16) 0.4337(3) 0.5726(2) 0.0729(9) Uani 1 1 d .
H18 H 0.4094 0.4792 0.5212 0.088 Uiso 1 1 calc R
C19 C -0.04244(14) -0.3074(4) 0.1965(3) 0.0985(12) Uani 1 1 d .
H19A H -0.0526 -0.2249 0.1668 0.148 Uiso 1 1 calc R
H19B H -0.0607 -0.3156 0.2427 0.148 Uiso 1 1 calc R
H19C H -0.0552 -0.3769 0.1540 0.148 Uiso 1 1 calc R
C20 C 0.51488(16) 0.4973(4) 0.6394(3) 0.1050(13) Uani 1 1 d .
H20A H 0.5078 0.5455 0.5847 0.157 Uiso 1 1 calc R
H20B H 0.5433 0.4308 0.6418 0.157 Uiso 1 1 calc R
H20C H 0.5289 0.5555 0.6892 0.157 Uiso 1 1 calc R
C21 C 0.39925(12) -0.2100(2) 0.46700(18) 0.0528(7) Uani 1 1 d .
C22 C 0.37860(13) -0.1804(3) 0.37417(19) 0.0534(7) Uani 1 1 d .
C23 C 0.42066(13) -0.1465(3) 0.3324(2) 0.0615(8) Uani 1 1 d .
H23 H 0.4090 -0.1293 0.2714 0.074 Uiso 1 1 calc R
C24 C 0.47834(14) -0.1383(3) 0.3789(2) 0.0648(8) Uani 1 1 d .
H24 H 0.5044 -0.1147 0.3485 0.078 Uiso 1 1 calc R
C25 C 0.49923(13) -0.1641(3) 0.4706(2) 0.0638(8) Uani 1 1 d .
C26 C 0.45914(13) -0.1996(3) 0.5120(2) 0.0624(8) Uani 1 1 d .
H26 H 0.4719 -0.2179 0.5728 0.075 Uiso 1 1 calc R
C27 C 0.36177(14) -0.2493(3) 0.51794(19) 0.0587(8) Uani 1 1 d .
H27 H 0.3798 -0.2693 0.5776 0.070 Uiso 1 1 calc R
C28 C 0.27696(14) -0.3053(3) 0.5563(2) 0.0640(8) Uani 1 1 d .
H28A H 0.3054 -0.3423 0.6079 0.077 Uiso 1 1 calc R
H28B H 0.2495 -0.3734 0.5292 0.077 Uiso 1 1 calc R
C29 C 0.24519(14) -0.1935(3) 0.5867(2) 0.0739(9) Uani 1 1 d .
H29A H 0.2193 -0.1520 0.5343 0.089 Uiso 1 1 calc R
H29B H 0.2217 -0.2296 0.6214 0.089 Uiso 1 1 calc R
C30 C 0.28440(15) -0.0921(3) 0.6414(2) 0.0783(10) Uani 1 1 d .
H30A H 0.2985 -0.0373 0.6019 0.094 Uiso 1 1 calc R
H30B H 0.3176 -0.1353 0.6820 0.094 Uiso 1 1 calc R
C31 C 0.25612(16) -0.0053(3) 0.6958(2) 0.0842(11) Uani 1 1 d .
H31A H 0.2380 -0.0605 0.7299 0.101 Uiso 1 1 calc R
H31B H 0.2860 0.0450 0.7379 0.101 Uiso 1 1 calc R
C32 C 0.15904(18) 0.0703(3) 0.6392(2) 0.0787(10) Uani 1 1 d .
H32 H 0.1515 -0.0025 0.6693 0.094 Uiso 1 1 calc R
C33 C 0.11004(16) 0.1508(3) 0.5965(2) 0.0707(9) Uani 1 1 d .
C34 C 0.11558(16) 0.2697(3) 0.5532(2) 0.0690(9) Uani 1 1 d .
C35 C 0.06567(16) 0.3469(4) 0.5220(2) 0.0844(10) Uani 1 1 d .
H35 H 0.0685 0.4291 0.4984 0.101 Uiso 1 1 calc R
C36 C 0.01248(17) 0.3032(4) 0.5255(2) 0.0908(11) Uani 1 1 d .
H36 H -0.0197 0.3563 0.5029 0.109 Uiso 1 1 calc R
C37 C 0.00539(18) 0.1829(4) 0.5617(3) 0.0873(11) Uani 1 1 d .
C38 C 0.05470(18) 0.1117(3) 0.5984(2) 0.0857(11) Uani 1 1 d .
H38 H 0.0514 0.0331 0.6262 0.103 Uiso 1 1 calc R
C39 C 0.56323(13) -0.1511(3) 0.5208(2) 0.0796(10) Uani 1 1 d .
H39A H 0.5685 -0.0854 0.5662 0.119 Uiso 1 1 calc R
H39B H 0.5840 -0.1265 0.4798 0.119 Uiso 1 1 calc R
H39C H 0.5777 -0.2331 0.5481 0.119 Uiso 1 1 calc R
C40 C -0.05423(17) 0.1342(4) 0.5590(3) 0.1219(16) Uani 1 1 d .
H40A H -0.0570 0.0424 0.5460 0.183 Uiso 1 1 calc R
H40B H -0.0830 0.1802 0.5134 0.183 Uiso 1 1 calc R
H40C H -0.0604 0.1493 0.6159 0.183 Uiso 1 1 calc R

loop_
_atom_site_aniso_label
_atom_site_aniso_U_11
_atom_site_aniso_U_22
_atom_site_aniso_U_33
_atom_site_aniso_U_23
_atom_site_aniso_U_13
_atom_site_aniso_U_12
Cu1 0.0667(2) 0.0465(2) 0.0506(2) 0.00357(15) 0.02661(17) 0.00486(16)
Cu2 0.1054(3) 0.0518(2) 0.0538(2) 0.00766(17) 0.0422(2) 0.0173(2)
N1 0.0697(16) 0.0445(13) 0.0472(13) 0.0027(10) 0.0265(12) 0.0036(11)
N2 0.0933(19) 0.0452(14) 0.0490(14) 0.0035(11) 0.0326(14) 0.0149(13)
N3 0.0798(17) 0.0442(13) 0.0497(14) 0.0039(10) 0.0334(13) 0.0115(12)
N4 0.123(2) 0.0509(15) 0.0571(15) 0.0086(12) 0.0520(16) 0.0241(15)
O1 0.0668(13) 0.0556(12) 0.0827(15) 0.0199(11) 0.0287(12) 0.0063(10)
O2 0.1104(19) 0.0906(17) 0.0564(14) 0.0188(12) 0.0374(13) 0.0204(14)
O3 0.0611(13) 0.0799(14) 0.0469(11) 0.0024(10) 0.0185(10) -0.0014(10)
O4 0.0959(16) 0.0599(13) 0.0782(15) 0.0159(11) 0.0434(13) 0.0104(11)
C1 0.0674(19) 0.0446(15) 0.0514(16) -0.0015(13) 0.0234(15) 0.0045(14)
C2 0.0642(19) 0.0448(15) 0.0649(19) -0.0014(14) 0.0301(16) 0.0053(14)
C3 0.077(2) 0.0479(17) 0.088(2) 0.0098(16) 0.0373(19) 0.0038(15)
C4 0.074(2) 0.0567(19) 0.096(3) -0.0022(18) 0.038(2) -0.0066(16)
C5 0.067(2) 0.062(2) 0.075(2) -0.0091(17) 0.0183(18) -0.0030(16)
C6 0.074(2) 0.0585(18) 0.0586(19) -0.0001(15) 0.0144(16) 0.0028(16)
C7 0.079(2) 0.0469(16) 0.0485(16) 0.0042(13) 0.0245(16) 0.0088(15)
C8 0.081(2) 0.0520(17) 0.0563(17) 0.0086(14) 0.0330(16) 0.0006(15)
C9 0.078(2) 0.0525(17) 0.069(2) 0.0063(15) 0.0308(17) -0.0021(15)
C10 0.081(2) 0.068(2) 0.0607(19) 0.0060(16) 0.0311(17) -0.0012(16)
C11 0.090(2) 0.0564(18) 0.0569(19) 0.0101(14) 0.0311(17) 0.0119(16)
C12 0.103(3) 0.0423(16) 0.0549(19) 0.0052(13) 0.0379(19) 0.0167(17)
C13 0.098(2) 0.0439(16) 0.0553(19) -0.0002(14) 0.0304(18) 0.0185(16)
C14 0.099(3) 0.062(2) 0.059(2) -0.0003(16) 0.032(2) 0.0271(19)
C15 0.114(3) 0.084(3) 0.065(2) 0.0081(19) 0.030(2) 0.027(2)
C16 0.109(3) 0.077(3) 0.072(2) -0.009(2) 0.012(2) 0.023(2)
C17 0.106(3) 0.0502(19) 0.080(3) -0.0134(17) 0.024(2) 0.0104(18)
C18 0.112(3) 0.0403(17) 0.069(2) -0.0040(15) 0.032(2) 0.0112(18)
C19 0.072(2) 0.100(3) 0.111(3) 0.003(2) 0.008(2) -0.014(2)
C20 0.120(3) 0.064(2) 0.118(3) -0.011(2) 0.015(3) -0.011(2)
C21 0.0663(19) 0.0444(15) 0.0496(16) -0.0020(13) 0.0203(14) 0.0098(13)
C22 0.070(2) 0.0432(15) 0.0531(17) -0.0061(12) 0.0276(16) 0.0019(13)
C23 0.072(2) 0.0611(19) 0.0561(18) -0.0020(14) 0.0270(17) -0.0023(15)
C24 0.073(2) 0.0537(18) 0.077(2) -0.0123(16) 0.0365(18) -0.0028(15)
C25 0.067(2) 0.0487(16) 0.075(2) -0.0170(15) 0.0206(18) 0.0101(15)
C26 0.078(2) 0.0539(18) 0.0528(17) -0.0035(14) 0.0165(17) 0.0167(15)
C27 0.084(2) 0.0475(16) 0.0466(16) 0.0045(12) 0.0235(16) 0.0163(15)
C28 0.092(2) 0.0510(17) 0.0631(19) 0.0104(14) 0.0436(17) 0.0111(15)
C29 0.106(3) 0.064(2) 0.071(2) 0.0115(17) 0.056(2) 0.0133(18)
C30 0.119(3) 0.0573(19) 0.072(2) 0.0124(17) 0.050(2) 0.0266(19)
C31 0.147(3) 0.0591(19) 0.063(2) 0.0154(16) 0.057(2) 0.035(2)
C32 0.148(3) 0.0448(18) 0.064(2) 0.0003(15) 0.063(2) 0.008(2)
C33 0.113(3) 0.0534(19) 0.062(2) -0.0063(15) 0.051(2) 0.0002(19)
C34 0.102(3) 0.0608(19) 0.0555(19) -0.0012(15) 0.0402(19) 0.0077(19)
C35 0.104(3) 0.081(2) 0.079(2) 0.0191(19) 0.045(2) 0.016(2)
C36 0.102(3) 0.107(3) 0.076(3) 0.001(2) 0.045(2) 0.014(2)
C37 0.113(3) 0.085(3) 0.082(3) -0.025(2) 0.057(2) -0.009(2)
C38 0.137(3) 0.061(2) 0.085(3) -0.0156(18) 0.073(3) -0.013(2)
C39 0.069(2) 0.069(2) 0.097(3) -0.0237(19) 0.0174(19) 0.0117(17)
C40 0.126(3) 0.125(4) 0.143(4) -0.059(3) 0.083(3) -0.036(3)

loop_
_atom_type_symbol
_atom_type_description
_atom_type_scat_dispersion_real
_atom_type_scat_dispersion_imag
_atom_type_scat_source
C C 0.0033 0.0016 'International Tables Vol C Tables 4.2.6.8 and 6.1.1.4'
H H 0.0000 0.0000 'International Tables Vol C Tables 4.2.6.8 and 6.1.1.4'
N N 0.0061 0.0033 'International Tables Vol C Tables 4.2.6.8 and 6.1.1.4'
O O 0.0106 0.0060 'International Tables Vol C Tables 4.2.6.8 and 6.1.1.4'
Cu Cu 0.3201 1.2651 'International Tables Vol C Tables 4.2.6.8 and 6.1.1.4'

loop_
_geom_angle_atom_site_label_1
_geom_angle_atom_site_label_2
_geom_angle_atom_site_label_3
_geom_angle
O1 Cu1 O3 148.51(9)
O1 Cu1 N3 93.03(10)
O3 Cu1 N3 94.89(9)
O1 Cu1 N1 94.34(9)
O3 Cu1 N1 92.48(9)
N3 Cu1 N1 152.60(9)
O2 Cu2 O4 146.99(10)
O2 Cu2 N2 93.94(11)
O4 Cu2 N2 92.90(10)
O2 Cu2 N4 93.36(11)
O4 Cu2 N4 94.43(11)
N2 Cu2 N4 154.02(10)
C7 N1 C8 118.1(2)
C7 N1 Cu1 123.25(18)
C8 N1 Cu1 118.61(18)
C12 N2 C11 118.4(2)
C12 N2 Cu2 122.9(2)
C11 N2 Cu2 118.4(2)
C27 N3 C28 118.1(2)
C27 N3 Cu1 122.30(19)
C28 N3 Cu1 119.6(2)
C32 N4 C31 118.3(3)
C32 N4 Cu2 122.8(2)
C31 N4 Cu2 118.8(2)
C2 O1 Cu1 128.18(17)
C14 O2 Cu2 126.9(2)
C22 O3 Cu1 127.68(17)
C34 O4 Cu2 127.8(2)
C6 C1 C2 119.2(3)
C6 C1 C7 118.3(3)
C2 C1 C7 122.3(3)
O1 C2 C3 118.9(3)
O1 C2 C1 124.2(3)
C3 C2 C1 116.9(3)
C4 C3 C2 121.8(3)
C4 C3 H3 119.1
C2 C3 H3 119.1
C3 C4 C5 122.2(3)
C3 C4 H4 118.9
C5 C4 H4 118.9
C6 C5 C4 116.4(3)
C6 C5 C19 123.1(3)
C4 C5 C19 120.4(3)
C5 C6 C1 123.3(3)
C5 C6 H6 118.3
C1 C6 H6 118.3
N1 C7 C1 127.6(3)
N1 C7 H7 116.2
C1 C7 H7 116.2
N1 C8 C9 112.4(2)
N1 C8 H8A 109.1
C9 C8 H8A 109.1
N1 C8 H8B 109.1
C9 C8 H8B 109.1
H8A C8 H8B 107.8
C10 C9 C8 113.6(2)
C10 C9 H9A 108.8
C8 C9 H9A 108.8
C10 C9 H9B 108.8
C8 C9 H9B 108.8
H9A C9 H9B 107.7
C9 C10 C11 115.0(3)
C9 C10 H10A 108.5
C11 C10 H10A 108.5
C9 C10 H10B 108.5
C11 C10 H10B 108.5
H10A C10 H10B 107.5
N2 C11 C10 113.6(2)
N2 C11 H11A 108.8
C10 C11 H11A 108.8
N2 C11 H11B 108.8
C10 C11 H11B 108.8
H11A C11 H11B 107.7
N2 C12 C13 127.4(3)
N2 C12 H12 116.3
C13 C12 H12 116.3
C18 C13 C14 119.2(3)
C18 C13 C12 118.8(3)
C14 C13 C12 121.9(3)
O2 C14 C15 118.9(3)
O2 C14 C13 124.4(3)
C15 C14 C13 116.6(4)
C16 C15 C14 122.0(4)
C16 C15 H15 119.0
C14 C15 H15 119.0
C15 C16 C17 122.3(4)
C15 C16 H16 118.9
C17 C16 H16 118.9
C18 C17 C16 116.3(4)
C18 C17 C20 123.0(4)
C16 C17 C20 120.5(4)
C17 C18 C13 123.6(3)
C17 C18 H18 118.2
C13 C18 H18 118.2
C5 C19 H19A 109.5
C5 C19 H19B 109.5
H19A C19 H19B 109.5
C5 C19 H19C 109.5
H19A C19 H19C 109.5
H19B C19 H19C 109.5
C17 C20 H20A 109.5
C17 C20 H20B 109.5
H20A C20 H20B 109.5
C17 C20 H20C 109.5
H20A C20 H20C 109.5
H20B C20 H20C 109.5
C26 C21 C22 119.2(3)
C26 C21 C27 118.0(3)
C22 C21 C27 122.8(3)
O3 C22 C23 119.6(3)
O3 C22 C21 123.9(3)
C23 C22 C21 116.5(3)
C24 C23 C22 122.1(3)
C24 C23 H23 119.0
C22 C23 H23 119.0
C23 C24 C25 122.2(3)
C23 C24 H24 118.9
C25 C24 H24 118.9
C26 C25 C24 116.5(3)
C26 C25 C39 122.5(3)
C24 C25 C39 121.0(3)
C25 C26 C21 123.5(3)
C25 C26 H26 118.3
C21 C26 H26 118.3
N3 C27 C21 128.1(3)
N3 C27 H27 116.0
C21 C27 H27 116.0
N3 C28 C29 111.7(2)
N3 C28 H28A 109.3
C29 C28 H28A 109.3
N3 C28 H28B 109.3
C29 C28 H28B 109.3
H28A C28 H28B 107.9
C30 C29 C28 113.9(3)
C30 C29 H29A 108.8
C28 C29 H29A 108.8
C30 C29 H29B 108.8
C28 C29 H29B 108.8
H29A C29 H29B 107.7
C29 C30 C31 114.3(3)
C29 C30 H30A 108.7
C31 C30 H30A 108.7
C29 C30 H30B 108.7
C31 C30 H30B 108.7
H30A C30 H30B 107.6
N4 C31 C30 114.1(2)
N4 C31 H31A 108.7
C30 C31 H31A 108.7
N4 C31 H31B 108.7
C30 C31 H31B 108.7
H31A C31 H31B 107.6
N4 C32 C33 128.3(3)
N4 C32 H32 115.9
C33 C32 H32 115.9
C38 C33 C34 118.7(3)
C38 C33 C32 119.1(3)
C34 C33 C32 122.2(3)
O4 C34 C35 118.7(3)
O4 C34 C33 124.1(3)
C35 C34 C33 117.1(3)
C36 C35 C34 121.3(3)
C36 C35 H35 119.4
C34 C35 H35 119.4
C35 C36 C37 122.3(4)
C35 C36 H36 118.8
C37 C36 H36 118.8
C38 C37 C36 116.4(4)
C38 C37 C40 122.7(4)
C36 C37 C40 120.9(4)
C37 C38 C33 123.8(3)
C37 C38 H38 118.1
C33 C38 H38 118.1
C25 C39 H39A 109.5
C25 C39 H39B 109.5
H39A C39 H39B 109.5
C25 C39 H39C 109.5
H39A C39 H39C 109.5
H39B C39 H39C 109.5
C37 C40 H40A 109.5
C37 C40 H40B 109.5
H40A C40 H40B 109.5
C37 C40 H40C 109.5
H40A C40 H40C 109.5
H40B C40 H40C 109.5

loop_
_geom_bond_atom_site_label_1
_geom_bond_atom_site_label_2
_geom_bond_distance
Cu1 O1 1.887(2)
Cu1 O3 1.8867(19)
Cu1 N3 1.972(2)
Cu1 N1 1.972(2)
Cu2 O2 1.881(3)
Cu2 O4 1.888(2)
Cu2 N2 1.967(2)
Cu2 N4 1.971(3)
N1 C7 1.285(3)
N1 C8 1.478(3)
N2 C12 1.285(4)
N2 C11 1.476(4)
N3 C27 1.290(4)
N3 C28 1.477(3)
N4 C32 1.287(4)
N4 C31 1.484(4)
O1 C2 1.311(3)
O2 C14 1.316(4)
O3 C22 1.308(3)
O4 C34 1.317(4)
C1 C6 1.411(4)
C1 C2 1.417(4)
C1 C7 1.449(4)
C2 C3 1.410(4)
C3 C4 1.367(4)
C3 H3 0.9300
C4 C5 1.403(4)
C4 H4 0.9300
C5 C6 1.373(4)
C5 C19 1.518(4)
C6 H6 0.9300
C7 H7 0.9300
C8 C9 1.542(4)
C8 H8A 0.9700
C8 H8B 0.9700
C9 C10 1.497(4)
C9 H9A 0.9700
C9 H9B 0.9700
C10 C11 1.526(4)
C10 H10A 0.9700
C10 H10B 0.9700
C11 H11A 0.9700
C11 H11B 0.9700
C12 C13 1.440(4)
C12 H12 0.9300
C13 C18 1.406(4)
C13 C14 1.421(4)
C14 C15 1.411(5)
C15 C16 1.362(5)
C15 H15 0.9300
C16 C17 1.401(5)
C16 H16 0.9300
C17 C18 1.372(4)
C17 C20 1.516(5)
C18 H18 0.9300
C19 H19A 0.9600
C19 H19B 0.9600
C19 H19C 0.9600
C20 H20A 0.9600
C20 H20B 0.9600
C20 H20C 0.9600
C21 C26 1.415(4)
C21 C22 1.424(4)
C21 C27 1.434(4)
C22 C23 1.409(4)
C23 C24 1.372(4)
C23 H23 0.9300
C24 C25 1.400(4)
C24 H24 0.9300
C25 C26 1.367(4)
C25 C39 1.520(4)
C26 H26 0.9300
C27 H27 0.9300
C28 C29 1.533(4)
C28 H28A 0.9700
C28 H28B 0.9700
C29 C30 1.493(4)
C29 H29A 0.9700
C29 H29B 0.9700
C30 C31 1.528(4)
C30 H30A 0.9700
C30 H30B 0.9700
C31 H31A 0.9700
C31 H31B 0.9700
C32 C33 1.436(5)
C32 H32 0.9300
C33 C38 1.408(5)
C33 C34 1.419(4)
C34 C35 1.405(4)
C35 C36 1.381(5)
C35 H35 0.9300
C36 C37 1.388(5)
C36 H36 0.9300
C37 C38 1.371(5)
C37 C40 1.516(5)
C38 H38 0.9300
C39 H39A 0.9600
C39 H39B 0.9600
C39 H39C 0.9600
C40 H40A 0.9600
C40 H40B 0.9600
C40 H40C 0.9600
